data_4032111
loop_
_publ_author_name
'Zhu, Chongwei'
'Rives, Arnaud'
'Duhayon, Carine'
'Maraval, Val\'erie'
'Chauvin, Remi'

_publ_section_title
;
 Lipidic Carbo-benzenes: Molecular Probes of Magnetic Anisotropy and
 Stacking Properties of \a-Graphyne.
;
_journal_issue 2
_journal_name_full 'The Journal of organic chemistry'
_journal_page_first 925
_journal_page_last 935
_journal_paper_doi 10.1021/acs.joc.6b02397
_journal_volume 82
_journal_year 2017
_chemical_formula_moiety 'C62 H62, 2(C H2 Cl2)'
_chemical_formula_sum 'C64 H66 Cl4'
_chemical_formula_weight 977.04
_space_group_IT_number 14
_symmetry_cell_setting monoclinic
_symmetry_space_group_name_Hall '-P 2ybc'
_symmetry_space_group_name_H-M 'P 1 21/c 1'
_atom_sites_solution_hydrogens difmap
_atom_sites_solution_primary other
_cell_angle_alpha 90
_cell_angle_beta 114.6957(14)
_cell_angle_gamma 90
_cell_formula_units_Z 4
_cell_length_a 10.7200(5)
_cell_length_b 45.197(2)
_cell_length_c 12.0719(5)
_cell_measurement_reflns_used 9351
_cell_measurement_temperature 100
_cell_measurement_theta_max 26
_cell_measurement_theta_min 21
_cell_volume 5314.0(4)
_computing_cell_refinement 'Apex2 (Bruker AXS, 2006)'
_computing_data_collection 'Apex2 (Bruker AXS, 2006)'
_computing_data_reduction 'Apex2 (Bruker AXS, 2006)'
_computing_molecular_graphics 'CAMERON (Watkin et al., 1996)'
_computing_publication_material 'CRYSTALS (Betteridge et al., 2003)'
_computing_structure_refinement 'CRYSTALS (Betteridge et al., 2003)'
_computing_structure_solution 'Superflip (Palatinus & Chapuis, 2007)'
_diffrn_ambient_temperature 100
_diffrn_measured_fraction_theta_full 0.998
_diffrn_measured_fraction_theta_max 0.998
_diffrn_measurement_device Area
_diffrn_measurement_device_type 'Bruker Kappa Apex2'
_diffrn_measurement_method '\f & \w scans'
_diffrn_radiation_monochromator graphite
_diffrn_radiation_type 'Mo K\a'
_diffrn_radiation_wavelength 0.71073
_diffrn_reflns_av_R_equivalents 0.065
_diffrn_reflns_limit_h_max 13
_diffrn_reflns_limit_h_min -13
_diffrn_reflns_limit_k_max 56
_diffrn_reflns_limit_k_min -56
_diffrn_reflns_limit_l_max 15
_diffrn_reflns_limit_l_min -15
_diffrn_reflns_number 118107
_diffrn_reflns_theta_full 26.372
_diffrn_reflns_theta_max 26.372
_diffrn_reflns_theta_min 0.901
_diffrn_standards_number 0
_exptl_absorpt_coefficient_mu 0.263
_exptl_absorpt_correction_T_max 0.96
_exptl_absorpt_correction_T_min 0.88
_exptl_absorpt_correction_type multi-scan
_exptl_absorpt_process_details 'SADABS (Siemens, 1996)'
_exptl_crystal_colour red
_exptl_crystal_density_diffrn 1.221
_exptl_crystal_density_method 'not measured'
_exptl_crystal_description block
_exptl_crystal_F_000 2072
_exptl_crystal_size_max 0.200
_exptl_crystal_size_mid 0.150
_exptl_crystal_size_min 0.150
_refine_diff_density_max 0.38
_refine_diff_density_min -0.56
_refine_ls_extinction_method None
_refine_ls_goodness_of_fit_ref 1.1049
_refine_ls_hydrogen_treatment constr
_refine_ls_matrix_type full
_refine_ls_number_parameters 631
_refine_ls_number_reflns 6334
_refine_ls_number_restraints 0
_refine_ls_R_factor_all 0.0892
_refine_ls_R_factor_gt 0.0542
_refine_ls_shift/su_max 0.0007594
_refine_ls_shift/su_mean 0.0000588
_refine_ls_structure_factor_coef F
_refine_ls_weighting_details
;
 Method, part 1, Chebychev polynomial, (Watkin, 1994, Prince, 1982) 
 [weight] = 1.0/[A~0~*T~0~(x)+A~1~*T~1~(x) ... +A~n-1~]*T~n-1~(x)] 
 where A~i~ are the Chebychev coefficients listed below and x= Fcalc/Fmax 
 Method = Robust Weighting (Prince, 1982) 
 W = [weight] * [1-(deltaF/6*sigmaF)^2^]^2^ 
 A~i~ are: 
 0.196 0.196 0.788E-01 
;
_refine_ls_weighting_scheme calc
_refine_ls_wR_factor_all 0.0896
_refine_ls_wR_factor_gt 0.0477
_refine_ls_wR_factor_ref 0.0408
_reflns_limit_h_max 12
_reflns_limit_h_min -13
_reflns_limit_k_max 56
_reflns_limit_k_min 0
_reflns_limit_l_max 15
_reflns_limit_l_min 0
_reflns_number_gt 7735
_reflns_number_total 10849
_reflns_threshold_expression I>2.0\s(I)
_oxford_refine_ls_r_factor_ref 0.0414
_oxford_reflns_number_all 10811
_oxford_reflns_threshold_expression_ref I>3.0\s(I)
_cod_data_source_file jo6b02397_si_002.cif
_cod_data_source_block cpd-10d
_cod_depositor_comments
;
The following automatic conversions were performed:

'_atom_sites_solution_primary' value 'Other' changed to 'other'
according to
/usr/data/users/saulius/crontab/automatic-downloads/rss-feeds/ACS/lib/dictionaries/cif_core.dic
dictionary named 'cif_core.dic' version 2.4.2 from 2011-04-26.

Automatic conversion script
Id: cif_fix_values 4268 2015-11-12 08:31:59Z antanas 

 Adding full bibliography for 4032109--4032117.cif.
;
_cod_original_cell_volume 5314.0(2)
_cod_original_sg_symbol_H-M 'P 1 21/c 1 '
_cod_database_code 4032111

loop_
_symmetry_equiv_pos_as_xyz
x,y,z
-x,-y,-z
-x,y+1/2,-z+1/2
x,-y+1/2,z+1/2

loop_
_atom_site_label
_atom_site_type_symbol
_atom_site_fract_x
_atom_site_fract_y
_atom_site_fract_z
_atom_site_U_iso_or_equiv
_atom_site_occupancy
_atom_site_adp_type
_atom_site_refinement_flags_posn
Cl1 Cl 0.48935(8) 0.366692(15) 0.10629(6) 0.0417 1.0000 Uani .
Cl2 Cl 0.59091(18) 0.38005(4) -0.07795(18) 0.0377 0.7000 Uani .
C1 C 0.5755(2) 0.37760(5) 0.44369(19) 0.0181 1.0000 Uani .
C2 C 0.6727(2) 0.36332(5) 0.41616(18) 0.0181 1.0000 Uani .
C3 C 0.7653(2) 0.35159(5) 0.39711(18) 0.0186 1.0000 Uani .
C4 C 0.8701(2) 0.33889(5) 0.3758(2) 0.0204 1.0000 Uani .
C5 C 0.8364(2) 0.32296(5) 0.2691(2) 0.0210 1.0000 Uani .
C6 C 0.8067(2) 0.30887(5) 0.1749(2) 0.0221 1.0000 Uani .
C7 C 0.7714(2) 0.29249(5) 0.06864(19) 0.0214 1.0000 Uani .
C8 C 0.6351(2) 0.29178(6) -0.0119(2) 0.0286 1.0000 Uani .
C9 C 0.5124(2) 0.29179(6) -0.0795(2) 0.0310 1.0000 Uani .
C10 C 0.3760(2) 0.29099(6) -0.1554(2) 0.0300 1.0000 Uani .
C11 C 0.2763(2) 0.30411(5) -0.1280(2) 0.0242 1.0000 Uani .
C12 C 0.1855(2) 0.31555(5) -0.10630(19) 0.0208 1.0000 Uani .
C13 C 0.0778(2) 0.32789(5) -0.08745(19) 0.0175 1.0000 Uani .
C14 C 0.1068(2) 0.34391(5) 0.01814(19) 0.0185 1.0000 Uani .
C15 C 0.13648(19) 0.35817(5) 0.11224(19) 0.0177 1.0000 Uani .
C16 C 0.1778(2) 0.37436(5) 0.21894(18) 0.0172 1.0000 Uani .
C17 C 0.3168(2) 0.37511(5) 0.29542(19) 0.0190 1.0000 Uani .
C18 C 0.4386(2) 0.37598(5) 0.36411(19) 0.0174 1.0000 Uani .
C19 C 0.6185(2) 0.39493(5) 0.56183(19) 0.0191 1.0000 Uani .
C20 C 0.7740(2) 0.39662(5) 0.63352(18) 0.0178 1.0000 Uani .
C21 C 0.8219(2) 0.41371(5) 0.75193(18) 0.0198 1.0000 Uani .
C22 C 0.9788(2) 0.41445(5) 0.81699(18) 0.0190 1.0000 Uani .
C23 C 1.0344(2) 0.43114(5) 0.93681(19) 0.0189 1.0000 Uani .
C24 C 1.1911(2) 0.43174(5) 1.00027(19) 0.0197 1.0000 Uani .
C25 C 1.2464(2) 0.44814(5) 1.12154(18) 0.0187 1.0000 Uani .
C26 C 1.4025(2) 0.44831(5) 1.18693(18) 0.0194 1.0000 Uani .
C27 C 1.4562(2) 0.46362(5) 1.31082(18) 0.0201 1.0000 Uani .
C28 C 1.6124(2) 0.46467(5) 1.37481(18) 0.0203 1.0000 Uani .
C29 C 1.6686(2) 0.48115(5) 1.49594(18) 0.0197 1.0000 Uani .
C30 C 1.8257(2) 0.48252(5) 1.55794(18) 0.0196 1.0000 Uani .
C31 C 1.8808(2) 0.49905(5) 1.67905(18) 0.0195 1.0000 Uani .
C32 C 2.0371(2) 0.50018(5) 1.74261(18) 0.0183 1.0000 Uani .
C33 C 2.0911(2) 0.51644(5) 1.86395(19) 0.0191 1.0000 Uani .
C34 C 2.2476(2) 0.51792(5) 1.92779(19) 0.0202 1.0000 Uani .
C35 C 2.3005(2) 0.53325(5) 2.05093(19) 0.0209 1.0000 Uani .
C36 C 2.4570(2) 0.53486(5) 2.1157(2) 0.0236 1.0000 Uani .
C37 C 2.5086(2) 0.54803(6) 2.2433(2) 0.0286 1.0000 Uani .
C38 C 2.6644(2) 0.55117(6) 2.3059(2) 0.0371 1.0000 Uani .
C39 C 1.0150(2) 0.34288(5) 0.4632(2) 0.0211 1.0000 Uani .
C40 C 1.0481(2) 0.35892(5) 0.5695(2) 0.0273 1.0000 Uani .
C41 C 1.1833(2) 0.36417(6) 0.6486(2) 0.0316 1.0000 Uani .
C42 C 1.2884(2) 0.35276(6) 0.6225(2) 0.0333 1.0000 Uani .
C43 C 1.2576(2) 0.33642(6) 0.5184(2) 0.0324 1.0000 Uani .
C44 C 1.1220(2) 0.33148(5) 0.4382(2) 0.0259 1.0000 Uani .
C45 C 0.8770(2) 0.27639(5) 0.0435(2) 0.0214 1.0000 Uani .
C46 C 1.0133(2) 0.27621(5) 0.1284(2) 0.0290 1.0000 Uani .
C47 C 1.1114(3) 0.26146(6) 0.1030(3) 0.0372 1.0000 Uani .
C48 C 1.0756(3) 0.24700(6) -0.0059(3) 0.0415 1.0000 Uani .
C49 C 0.9409(3) 0.24706(6) -0.0901(3) 0.0392 1.0000 Uani .
C50 C 0.8412(3) 0.26153(5) -0.0661(2) 0.0305 1.0000 Uani .
C51 C -0.0645(2) 0.32332(5) -0.17981(19) 0.0179 1.0000 Uani .
C52 C -0.0899(2) 0.30769(5) -0.2867(2) 0.0228 1.0000 Uani .
C53 C -0.2229(2) 0.30231(5) -0.3708(2) 0.0277 1.0000 Uani .
C54 C -0.3326(2) 0.31250(5) -0.3486(2) 0.0289 1.0000 Uani .
C55 C -0.3086(2) 0.32811(5) -0.2431(2) 0.0249 1.0000 Uani .
C56 C -0.1753(2) 0.33367(5) -0.15911(19) 0.0205 1.0000 Uani .
C57 C 0.0794(2) 0.39058(5) 0.25343(18) 0.0168 1.0000 Uani .
C58 C -0.0618(2) 0.38944(5) 0.1806(2) 0.0205 1.0000 Uani .
C59 C -0.1521(2) 0.40461(5) 0.2146(2) 0.0246 1.0000 Uani .
C60 C -0.1043(2) 0.42097(5) 0.3207(2) 0.0254 1.0000 Uani .
C61 C 0.0347(2) 0.42250(5) 0.3934(2) 0.0239 1.0000 Uani .
C62 C 0.1266(2) 0.40746(5) 0.36006(19) 0.0209 1.0000 Uani .
C63 C 0.4484(4) 0.37419(9) -0.0433(3) 0.0326 0.7000 Uani .
C630 C 0.5354(9) 0.35913(18) -0.0112(8) 0.0333 0.3000 Uani .
H101 H 0.3483 0.2812 -0.2323 0.0352 1.0000 Uiso R
H191 H 0.5824 0.4152 0.5420 0.0264 1.0000 Uiso R
H192 H 0.5783 0.3855 0.6119 0.0262 1.0000 Uiso R
H201 H 0.8132 0.4056 0.5816 0.0222 1.0000 Uiso R
H202 H 0.8079 0.3762 0.6536 0.0219 1.0000 Uiso R
H211 H 0.7874 0.4341 0.7351 0.0266 1.0000 Uiso R
H212 H 0.7852 0.4045 0.8057 0.0261 1.0000 Uiso R
H221 H 1.0144 0.4239 0.7621 0.0241 1.0000 Uiso R
H222 H 1.0109 0.3937 0.8317 0.0239 1.0000 Uiso R
H231 H 0.9999 0.4518 0.9196 0.0254 1.0000 Uiso R
H232 H 1.0002 0.4218 0.9912 0.0247 1.0000 Uiso R
H241 H 1.2265 0.4412 0.9460 0.0258 1.0000 Uiso R
H242 H 1.2236 0.4111 1.0158 0.0258 1.0000 Uiso R
H251 H 1.2134 0.4687 1.1067 0.0239 1.0000 Uiso R
H252 H 1.2109 0.4386 1.1753 0.0242 1.0000 Uiso R
H261 H 1.4395 0.4585 1.1363 0.0249 1.0000 Uiso R
H262 H 1.4346 0.4276 1.1996 0.0251 1.0000 Uiso R
H271 H 1.4214 0.4840 1.2985 0.0262 1.0000 Uiso R
H272 H 1.4204 0.4531 1.3639 0.0265 1.0000 Uiso R
H281 H 1.6452 0.4743 1.3202 0.0264 1.0000 Uiso R
H282 H 1.6465 0.4442 1.3892 0.0264 1.0000 Uiso R
H291 H 1.6325 0.5012 1.4821 0.0252 1.0000 Uiso R
H292 H 1.6356 0.4710 1.5501 0.0250 1.0000 Uiso R
H301 H 1.8579 0.4927 1.5026 0.0236 1.0000 Uiso R
H302 H 1.8631 0.4621 1.5716 0.0230 1.0000 Uiso R
H311 H 1.8460 0.5196 1.6644 0.0243 1.0000 Uiso R
H312 H 1.8460 0.4893 1.7332 0.0241 1.0000 Uiso R
H321 H 2.0705 0.5106 1.6889 0.0239 1.0000 Uiso R
H322 H 2.0733 0.4798 1.7567 0.0240 1.0000 Uiso R
H331 H 2.0555 0.5368 1.8497 0.0232 1.0000 Uiso R
H332 H 2.0567 0.5066 1.9176 0.0226 1.0000 Uiso R
H341 H 2.2810 0.5289 1.8755 0.0260 1.0000 Uiso R
H342 H 2.2843 0.4977 1.9388 0.0260 1.0000 Uiso R
H351 H 2.2657 0.5536 2.0399 0.0262 1.0000 Uiso R
H352 H 2.2671 0.5221 2.1035 0.0261 1.0000 Uiso R
H361 H 2.4911 0.5469 2.0668 0.0306 1.0000 Uiso R
H362 H 2.4950 0.5148 2.1230 0.0310 1.0000 Uiso R
H371 H 2.4665 0.5675 2.2380 0.0354 1.0000 Uiso R
H372 H 2.4790 0.5352 2.2930 0.0353 1.0000 Uiso R
H381 H 2.6934 0.5593 2.3865 0.0598 1.0000 Uiso R
H382 H 2.6954 0.5643 2.2590 0.0598 1.0000 Uiso R
H383 H 2.7070 0.5320 2.3117 0.0599 1.0000 Uiso R
H401 H 0.9764 0.3665 0.5877 0.0309 1.0000 Uiso R
H411 H 1.2036 0.3752 0.7203 0.0404 1.0000 Uiso R
H421 H 1.3808 0.3562 0.6770 0.0391 1.0000 Uiso R
H431 H 1.3290 0.3287 0.5007 0.0392 1.0000 Uiso R
H441 H 1.1010 0.3204 0.3658 0.0332 1.0000 Uiso R
H461 H 1.0389 0.2864 0.2037 0.0355 1.0000 Uiso R
H471 H 1.2037 0.2614 0.1610 0.0454 1.0000 Uiso R
H481 H 1.1429 0.2370 -0.0232 0.0498 1.0000 Uiso R
H491 H 0.9152 0.2371 -0.1650 0.0486 1.0000 Uiso R
H501 H 0.7476 0.2614 -0.1247 0.0375 1.0000 Uiso R
H521 H -0.0158 0.3008 -0.3025 0.0283 1.0000 Uiso R
H531 H -0.2397 0.2915 -0.4435 0.0366 1.0000 Uiso R
H541 H -0.4238 0.3091 -0.4060 0.0349 1.0000 Uiso R
H551 H -0.3836 0.3351 -0.2277 0.0303 1.0000 Uiso R
H561 H -0.1586 0.3445 -0.0872 0.0252 1.0000 Uiso R
H581 H -0.0956 0.3781 0.1075 0.0272 1.0000 Uiso R
H591 H -0.2484 0.4033 0.1656 0.0282 1.0000 Uiso R
H601 H -0.1664 0.4315 0.3440 0.0313 1.0000 Uiso R
H611 H 0.0676 0.4335 0.4671 0.0279 1.0000 Uiso R
H621 H 0.2222 0.4085 0.4104 0.0253 1.0000 Uiso R
Cl20 Cl 0.5478(5) 0.39009(10) -0.0922(5) 0.0477 0.3000 Uani .
Cl30 Cl 0.39352(11) 0.29117(2) 0.35029(8) 0.0601 0.2500 Uani .
Cl3 Cl 0.45355(11) 0.29240(2) 0.33613(8) 0.0497 0.7500 Uani .
C640 C 0.4471(3) 0.29826(8) 0.2316(3) 0.0401 0.2500 Uani .
C64 C 0.4756(3) 0.29019(8) 0.1991(3) 0.0378 0.7500 Uani .
Cl4 Cl 0.48933(7) 0.254027(18) 0.15746(7) 0.0325 0.7500 Uani .
Cl40 Cl 0.50191(7) 0.264567(18) 0.18895(7) 0.0420 0.2500 Uani .
H631 H 0.3940 0.3912 -0.0653 0.0382 0.7000 Uiso .
H632 H 0.3970 0.3584 -0.0902 0.0382 0.7000 Uiso .
H6301 H 0.6178 0.3487 0.0194 0.0388 0.3000 Uiso .
H6302 H 0.4667 0.3469 -0.0671 0.0388 0.3000 Uiso .
H6401 H 0.5196 0.3118 0.2574 0.0520 0.2500 Uiso .
H6402 H 0.3743 0.3058 0.1638 0.0520 0.2500 Uiso .
H641 H 0.5559 0.3003 0.2099 0.0469 0.7500 Uiso .
H642 H 0.4013 0.2992 0.1369 0.0469 0.7500 Uiso .

loop_
_atom_site_aniso_label
_atom_site_aniso_U_11
_atom_site_aniso_U_22
_atom_site_aniso_U_33
_atom_site_aniso_U_23
_atom_site_aniso_U_13
_atom_site_aniso_U_12
Cl1 0.0588(4) 0.0410(4) 0.0356(4) -0.0063(3) 0.0298(3) -0.0087(3)
Cl2 0.0352(8) 0.0545(12) 0.0302(7) -0.0075(8) 0.0202(7) -0.0119(6)
C1 0.0140(10) 0.0228(12) 0.0174(11) -0.0012(9) 0.0065(9) -0.0004(8)
C2 0.0111(10) 0.0239(12) 0.0145(10) -0.0001(9) 0.0007(8) -0.0049(8)
C3 0.0136(10) 0.0227(12) 0.0164(11) -0.0006(9) 0.0031(9) -0.0028(9)
C4 0.0198(11) 0.0197(12) 0.0229(11) 0.0030(9) 0.0102(9) 0.0005(9)
C5 0.0133(10) 0.0255(12) 0.0251(12) 0.0063(10) 0.0088(9) 0.0036(9)
C6 0.0146(11) 0.0279(13) 0.0254(13) 0.0052(10) 0.0100(9) 0.0029(9)
C7 0.0169(11) 0.0289(13) 0.0194(11) 0.0037(10) 0.0084(9) 0.0008(9)
C8 0.0240(13) 0.0423(15) 0.0221(12) 0.0001(11) 0.0122(11) 0.0009(11)
C9 0.0234(13) 0.0463(16) 0.0272(13) 0.0008(11) 0.0145(11) 0.0046(11)
C10 0.0192(12) 0.0445(15) 0.0265(13) -0.0046(11) 0.0097(10) 0.0043(11)
C11 0.0164(11) 0.0332(13) 0.0202(12) -0.0032(10) 0.0048(9) -0.0038(10)
C12 0.0173(11) 0.0248(12) 0.0171(11) -0.0032(9) 0.0039(9) -0.0034(9)
C13 0.0173(11) 0.0189(11) 0.0166(10) 0.0005(9) 0.0075(9) -0.0021(8)
C14 0.0132(10) 0.0215(12) 0.0207(11) 0.0037(10) 0.0068(9) 0.0014(9)
C15 0.0097(10) 0.0240(12) 0.0174(11) 0.0017(9) 0.0038(9) 0.0008(8)
C16 0.0132(10) 0.0212(12) 0.0152(10) 0.0000(9) 0.0038(8) -0.0029(8)
C17 0.0192(11) 0.0218(12) 0.0175(11) -0.0027(9) 0.0091(9) 0.0016(9)
C18 0.0161(11) 0.0213(12) 0.0169(11) -0.0027(9) 0.0090(9) 0.0014(9)
C19 0.0150(10) 0.0223(12) 0.0174(11) -0.0043(9) 0.0042(9) -0.0016(9)
C20 0.0121(10) 0.0217(12) 0.0165(11) -0.0017(9) 0.0028(8) -0.0019(8)
C21 0.0163(11) 0.0234(12) 0.0172(11) -0.0035(9) 0.0043(9) -0.0010(9)
C22 0.0166(11) 0.0215(12) 0.0173(11) -0.0015(9) 0.0055(9) 0.0000(9)
C23 0.0165(10) 0.0218(12) 0.0163(10) -0.0039(9) 0.0047(9) -0.0024(9)
C24 0.0166(11) 0.0246(12) 0.0152(11) -0.0032(9) 0.0039(9) -0.0016(9)
C25 0.0128(10) 0.0256(12) 0.0144(10) -0.0038(9) 0.0024(9) -0.0014(9)
C26 0.0148(11) 0.0259(12) 0.0149(10) -0.0036(9) 0.0037(9) -0.0009(9)
C27 0.0149(10) 0.0267(12) 0.0162(11) -0.0027(9) 0.0042(9) -0.0001(9)
C28 0.0137(10) 0.0292(13) 0.0170(11) -0.0033(9) 0.0055(9) -0.0006(9)
C29 0.0151(10) 0.0268(12) 0.0159(11) -0.0032(9) 0.0052(9) 0.0000(9)
C30 0.0147(10) 0.0285(13) 0.0146(10) -0.0032(9) 0.0052(9) -0.0012(9)
C31 0.0163(11) 0.0247(12) 0.0160(10) -0.0025(9) 0.0053(9) -0.0006(9)
C32 0.0153(10) 0.0228(12) 0.0146(10) -0.0020(9) 0.0041(8) 0.0001(9)
C33 0.0142(10) 0.0245(12) 0.0181(11) -0.0019(9) 0.0062(9) -0.0014(9)
C34 0.0161(11) 0.0253(12) 0.0178(11) -0.0046(9) 0.0057(9) -0.0012(9)
C35 0.0167(11) 0.0262(12) 0.0182(11) -0.0028(9) 0.0057(9) -0.0012(9)
C36 0.0153(11) 0.0316(13) 0.0214(12) -0.0064(10) 0.0050(9) 0.0000(9)
C37 0.0196(12) 0.0378(15) 0.0224(12) -0.0072(11) 0.0029(10) -0.0012(10)
C38 0.0228(13) 0.0492(17) 0.0287(14) -0.0111(12) 0.0004(11) -0.0042(11)
C39 0.0174(11) 0.0232(12) 0.0239(12) 0.0073(10) 0.0099(9) 0.0018(9)
C40 0.0186(12) 0.0364(14) 0.0276(13) 0.0024(11) 0.0103(10) 0.0035(10)
C41 0.0205(12) 0.0462(16) 0.0227(12) 0.0001(11) 0.0036(10) -0.0027(11)
C42 0.0130(11) 0.0471(16) 0.0324(14) 0.0096(12) 0.0022(10) 0.0009(10)
C43 0.0170(12) 0.0412(15) 0.0398(15) 0.0085(12) 0.0127(11) 0.0078(10)
C44 0.0212(12) 0.0271(13) 0.0321(13) 0.0037(11) 0.0138(11) 0.0038(10)
C45 0.0227(12) 0.0204(12) 0.0234(12) 0.0042(9) 0.0118(10) -0.0028(9)
C46 0.0215(12) 0.0354(14) 0.0307(13) -0.0039(11) 0.0117(11) 0.0011(10)
C47 0.0225(13) 0.0376(16) 0.0507(17) -0.0058(13) 0.0144(12) 0.0017(11)
C48 0.0415(16) 0.0264(14) 0.071(2) -0.0097(14) 0.0375(15) 0.0029(12)
C49 0.0492(17) 0.0288(15) 0.0459(16) -0.0140(12) 0.0262(14) -0.0031(12)
C50 0.0309(13) 0.0276(14) 0.0315(14) -0.0071(11) 0.0116(11) -0.0039(10)
C51 0.0171(11) 0.0184(11) 0.0166(11) 0.0012(9) 0.0056(9) -0.0012(8)
C52 0.0218(11) 0.0253(12) 0.0211(12) -0.0016(9) 0.0087(10) -0.0002(10)
C53 0.0273(13) 0.0304(13) 0.0202(12) -0.0054(10) 0.0048(10) -0.0036(10)
C54 0.0173(11) 0.0341(14) 0.0243(13) 0.0038(11) -0.0021(10) -0.0046(10)
C55 0.0161(11) 0.0292(13) 0.0264(12) 0.0039(10) 0.0058(10) 0.0022(9)
C56 0.0204(11) 0.0227(12) 0.0181(11) 0.0016(9) 0.0077(9) 0.0004(9)
C57 0.0158(10) 0.0175(11) 0.0177(11) 0.0003(9) 0.0077(9) -0.0028(8)
C58 0.0165(11) 0.0218(12) 0.0214(12) -0.0021(9) 0.0061(9) -0.0031(9)
C59 0.0126(11) 0.0305(14) 0.0286(13) 0.0023(10) 0.0067(10) 0.0012(9)
C60 0.0242(12) 0.0257(13) 0.0312(13) 0.0009(10) 0.0164(11) 0.0054(10)
C61 0.0223(12) 0.0279(13) 0.0220(12) -0.0017(10) 0.0097(10) 0.0017(10)
C62 0.0146(11) 0.0240(12) 0.0221(11) 0.0000(9) 0.0057(9) 0.0000(9)
C63 0.0254(19) 0.050(2) 0.0215(18) 0.0018(17) 0.0092(15) 0.0001(18)
C630 0.031(5) 0.024(5) 0.047(5) 0.007(4) 0.018(4) 0.005(4)
Cl20 0.064(3) 0.040(2) 0.0356(17) 0.0032(16) 0.017(2) -0.0132(17)
Cl30 0.0657(7) 0.0637(5) 0.0461(5) -0.0177(4) 0.0184(4) -0.0131(5)
Cl3 0.0552(7) 0.0532(5) 0.0357(5) -0.0177(4) 0.0140(4) -0.0131(5)
C640 0.043(2) 0.044(2) 0.037(2) 0.0005(16) 0.0201(15) -0.0078(16)
C64 0.041(2) 0.041(2) 0.035(2) 0.0005(16) 0.0191(15) -0.0078(16)
Cl4 0.0354(4) 0.0329(5) 0.0354(4) 0.0039(4) 0.0208(3) 0.0000(4)
Cl40 0.0449(4) 0.0424(5) 0.0449(4) 0.0039(4) 0.0248(3) 0.0000(4)

loop_
_atom_type_symbol
_atom_type_scat_dispersion_real
_atom_type_scat_dispersion_imag
_atom_type_scat_Cromer_Mann_a1
_atom_type_scat_Cromer_Mann_b1
_atom_type_scat_Cromer_Mann_a2
_atom_type_scat_Cromer_Mann_b2
_atom_type_scat_Cromer_Mann_a3
_atom_type_scat_Cromer_Mann_b3
_atom_type_scat_Cromer_Mann_a4
_atom_type_scat_Cromer_Mann_b4
_atom_type_scat_Cromer_Mann_c
_atom_type_scat_source
C 0.0033 0.0016 2.3100 20.8439 1.0200 10.2075 1.5886 0.5687 0.8650 51.6512 0.2156 'International Tables Vol C 4.2.6.8 and 6.1.1.4'
H 0.0000 0.0000 0.4930 10.5109 0.3229 26.1257 0.1402 3.1424 0.0408 57.7998 0.0030 'International Tables Vol C 4.2.6.8 and 6.1.1.4'
N 0.0061 0.0033 12.2126 0.0057 3.1322 9.8933 2.0125 28.9975 1.1663 0.5826 -11.5290 'International Tables Vol C 4.2.6.8 and 6.1.1.4'
O 0.0106 0.0060 3.0485 13.2771 2.2868 5.7011 1.5463 0.3239 0.8670 32.9089 0.2508 'International Tables Vol C 4.2.6.8 and 6.1.1.4'
Cl 0.1484 0.1585 11.4604 0.0104 7.1964 1.1662 6.2556 18.5194 1.6455 47.7784 -9.5574 'International Tables Vol C 4.2.6.8 and 6.1.1.4'

loop_
_geom_angle_atom_site_label_1
_geom_angle_atom_site_label_2
_geom_angle_atom_site_label_3
_geom_angle
_geom_angle_publ_flag
C2 C1 C18 119.90(19) yes
C2 C1 C19 120.23(18) yes
C18 C1 C19 119.88(18) yes
C1 C2 C3 176.1(2) yes
C2 C3 C4 179.1(2) yes
C3 C4 C5 118.30(19) yes
C3 C4 C39 120.7(2) yes
C5 C4 C39 120.93(19) yes
C4 C5 C6 179.9(2) yes
C5 C6 C7 178.9(2) yes
C6 C7 C8 117.6(2) yes
C6 C7 C45 120.98(19) yes
C8 C7 C45 121.4(2) yes
C7 C8 C9 177.0(3) yes
C8 C9 C10 178.4(3) yes
C9 C10 C11 123.3(2) yes
C9 C10 H101 118.4 no
C11 C10 H101 118.3 no
C10 C11 C12 178.5(2) yes
C11 C12 C13 177.0(2) yes
C12 C13 C14 118.75(19) yes
C12 C13 C51 119.20(19) yes
C14 C13 C51 122.05(19) yes
C13 C14 C15 178.1(2) yes
C14 C15 C16 176.6(2) yes
C15 C16 C17 118.00(19) yes
C15 C16 C57 122.39(18) yes
C17 C16 C57 119.62(18) yes
C16 C17 C18 179.0(2) yes
C1 C18 C17 178.3(2) yes
C1 C19 C20 112.92(17) yes
C1 C19 H191 108.5 no
C20 C19 H191 108.5 no
C1 C19 H192 108.5 no
C20 C19 H192 109.4 no
H191 C19 H192 109.0 no
C19 C20 C21 114.85(17) yes
C19 C20 H201 108.5 no
C21 C20 H201 109.0 no
C19 C20 H202 107.2 no
C21 C20 H202 107.5 no
H201 C20 H202 109.6 no
C20 C21 C22 111.23(17) yes
C20 C21 H211 109.5 no
C22 C21 H211 108.9 no
C20 C21 H212 109.7 no
C22 C21 H212 109.2 no
H211 C21 H212 108.2 no
C21 C22 C23 114.19(17) yes
C21 C22 H221 108.3 no
C23 C22 H221 108.5 no
C21 C22 H222 107.2 no
C23 C22 H222 109.4 no
H221 C22 H222 109.1 no
C22 C23 C24 113.48(17) yes
C22 C23 H231 107.7 no
C24 C23 H231 108.9 no
C22 C23 H232 108.6 no
C24 C23 H232 108.3 no
H231 C23 H232 109.7 no
C23 C24 C25 113.29(17) yes
C23 C24 H241 108.9 no
C25 C24 H241 108.9 no
C23 C24 H242 107.8 no
C25 C24 H242 108.3 no
H241 C24 H242 109.6 no
C24 C25 C26 113.75(17) yes
C24 C25 H251 108.6 no
C26 C25 H251 108.9 no
C24 C25 H252 108.7 no
C26 C25 H252 107.8 no
H251 C25 H252 109.1 no
C25 C26 C27 113.16(17) yes
C25 C26 H261 109.0 no
C27 C26 H261 108.4 no
C25 C26 H262 108.2 no
C27 C26 H262 108.3 no
H261 C26 H262 109.7 no
C26 C27 C28 113.31(17) yes
C26 C27 H271 108.2 no
C28 C27 H271 108.4 no
C26 C27 H272 109.0 no
C28 C27 H272 109.0 no
H271 C27 H272 108.8 no
C27 C28 C29 114.33(17) yes
C27 C28 H281 107.6 no
C29 C28 H281 108.8 no
C27 C28 H282 108.0 no
C29 C28 H282 108.8 no
H281 C28 H282 109.2 no
C28 C29 C30 113.71(17) yes
C28 C29 H291 108.8 no
C30 C29 H291 108.9 no
C28 C29 H292 107.7 no
C30 C29 H292 108.8 no
H291 C29 H292 108.8 no
C29 C30 C31 113.25(17) yes
C29 C30 H301 108.2 no
C31 C30 H301 108.4 no
C29 C30 H302 109.3 no
C31 C30 H302 109.2 no
H301 C30 H302 108.3 no
C30 C31 C32 113.76(17) yes
C30 C31 H311 108.8 no
C32 C31 H311 108.1 no
C30 C31 H312 108.5 no
C32 C31 H312 108.8 no
H311 C31 H312 108.7 no
C31 C32 C33 113.38(17) yes
C31 C32 H321 108.1 no
C33 C32 H321 107.9 no
C31 C32 H322 109.1 no
C33 C32 H322 108.7 no
H321 C32 H322 109.6 no
C32 C33 C34 113.76(17) yes
C32 C33 H331 108.7 no
C34 C33 H331 108.2 no
C32 C33 H332 108.8 no
C34 C33 H332 109.0 no
H331 C33 H332 108.3 no
C33 C34 C35 113.32(17) yes
C33 C34 H341 108.5 no
C35 C34 H341 108.2 no
C33 C34 H342 108.8 no
C35 C34 H342 109.1 no
H341 C34 H342 108.9 no
C34 C35 C36 113.81(18) yes
C34 C35 H351 109.3 no
C36 C35 H351 107.5 no
C34 C35 H352 108.1 no
C36 C35 H352 108.1 no
H351 C35 H352 110.1 no
C35 C36 C37 113.13(18) yes
C35 C36 H361 108.9 no
C37 C36 H361 108.9 no
C35 C36 H362 109.1 no
C37 C36 H362 107.9 no
H361 C36 H362 108.7 no
C36 C37 C38 113.4(2) yes
C36 C37 H371 108.8 no
C38 C37 H371 109.1 no
C36 C37 H372 108.4 no
C38 C37 H372 108.7 no
H371 C37 H372 108.4 no
C37 C38 H381 111.1 no
C37 C38 H382 109.9 no
H381 C38 H382 108.2 no
C37 C38 H383 109.8 no
H381 C38 H383 109.0 no
H382 C38 H383 108.9 no
C4 C39 C40 120.71(19) yes
C4 C39 C44 120.8(2) yes
C40 C39 C44 118.4(2) yes
C39 C40 C41 121.2(2) yes
C39 C40 H401 119.0 no
C41 C40 H401 119.8 no
C40 C41 C42 119.7(2) yes
C40 C41 H411 119.9 no
C42 C41 H411 120.4 no
C41 C42 C43 120.0(2) yes
C41 C42 H421 119.7 no
C43 C42 H421 120.4 no
C42 C43 C44 120.4(2) yes
C42 C43 H431 119.9 no
C44 C43 H431 119.7 no
C39 C44 C43 120.3(2) yes
C39 C44 H441 119.5 no
C43 C44 H441 120.3 no
C7 C45 C46 120.7(2) yes
C7 C45 C50 120.2(2) yes
C46 C45 C50 119.1(2) yes
C45 C46 C47 120.1(2) yes
C45 C46 H461 119.7 no
C47 C46 H461 120.1 no
C46 C47 C48 120.5(2) yes
C46 C47 H471 119.7 no
C48 C47 H471 119.8 no
C47 C48 C49 119.6(2) yes
C47 C48 H481 120.3 no
C49 C48 H481 120.1 no
C48 C49 C50 120.7(2) yes
C48 C49 H491 120.3 no
C50 C49 H491 119.0 no
C45 C50 C49 119.9(2) yes
C45 C50 H501 119.7 no
C49 C50 H501 120.4 no
C13 C51 C52 120.60(19) yes
C13 C51 C56 120.38(19) yes
C52 C51 C56 118.99(19) yes
C51 C52 C53 120.7(2) yes
C51 C52 H521 119.9 no
C53 C52 H521 119.4 no
C52 C53 C54 119.8(2) yes
C52 C53 H531 120.4 no
C54 C53 H531 119.9 no
C53 C54 C55 120.0(2) yes
C53 C54 H541 120.2 no
C55 C54 H541 119.7 no
C54 C55 C56 120.3(2) yes
C54 C55 H551 120.2 no
C56 C55 H551 119.5 no
C51 C56 C55 120.2(2) yes
C51 C56 H561 119.3 no
C55 C56 H561 120.5 no
C16 C57 C58 121.08(19) yes
C16 C57 C62 120.23(18) yes
C58 C57 C62 118.69(19) yes
C57 C58 C59 120.2(2) yes
C57 C58 H581 119.7 no
C59 C58 H581 120.0 no
C58 C59 C60 120.5(2) yes
C58 C59 H591 119.8 no
C60 C59 H591 119.7 no
C59 C60 C61 120.1(2) yes
C59 C60 H601 120.6 no
C61 C60 H601 119.3 no
C60 C61 C62 120.0(2) yes
C60 C61 H611 120.2 no
C62 C61 H611 119.8 no
C57 C62 C61 120.4(2) yes
C57 C62 H621 119.7 no
C61 C62 H621 119.9 no
Cl2 C63 Cl1 114.6(2) yes
Cl2 C63 H631 108.0 no
Cl1 C63 H631 108.5 no
Cl2 C63 H632 108.7 no
Cl1 C63 H632 108.4 no
H631 C63 H632 108.5 no
Cl1 C630 Cl20 114.8(5) yes
Cl1 C630 H6301 109.0 no
Cl20 C630 H6301 110.2 no
Cl1 C630 H6302 107.5 no
Cl20 C630 H6302 106.8 no
H6301 C630 H6302 108.3 no
Cl30 C640 Cl40 109.53(17) yes
Cl30 C640 H6401 110.6 no
Cl40 C640 H6401 109.1 no
Cl30 C640 H6402 109.9 no
Cl40 C640 H6402 108.4 no
H6401 C640 H6402 109.2 no
Cl3 C64 Cl4 112.64(17) yes
Cl3 C64 H641 108.5 no
Cl4 C64 H641 108.5 no
Cl3 C64 H642 109.1 no
Cl4 C64 H642 109.0 no
H641 C64 H642 109.2 no

loop_
_geom_bond_atom_site_label_1
_geom_bond_atom_site_label_2
_geom_bond_distance
_geom_bond_publ_flag
Cl1 C63 1.705(3) yes
Cl1 C630 1.719(9) yes
Cl2 C63 1.764(4) yes
C1 C2 1.379(3) yes
C1 C18 1.380(3) yes
C1 C19 1.520(3) yes
C2 C3 1.229(3) yes
C3 C4 1.377(3) yes
C4 C5 1.386(3) yes
C4 C39 1.479(3) yes
C5 C6 1.223(3) yes
C6 C7 1.390(3) yes
C7 C8 1.376(3) yes
C7 C45 1.479(3) yes
C8 C9 1.225(3) yes
C9 C10 1.363(3) yes
C10 C11 1.379(3) yes
C10 H101 0.957 no
C11 C12 1.223(3) yes
C12 C13 1.384(3) yes
C13 C14 1.384(3) yes
C13 C51 1.481(3) yes
C14 C15 1.227(3) yes
C15 C16 1.384(3) yes
C16 C17 1.388(3) yes
C16 C57 1.480(3) yes
C17 C18 1.220(3) yes
C19 C20 1.526(3) yes
C19 H191 0.986 no
C19 H192 0.974 no
C20 C21 1.513(3) yes
C20 H201 0.977 no
C20 H202 0.982 no
C21 C22 1.531(3) yes
C21 H211 0.983 no
C21 H212 0.980 no
C22 C23 1.515(3) yes
C22 H221 0.988 no
C22 H222 0.988 no
C23 C24 1.528(3) yes
C23 H231 0.992 no
C23 H232 0.972 no
C24 C25 1.523(3) yes
C24 H241 0.982 no
C24 H242 0.986 no
C25 C26 1.523(3) yes
C25 H251 0.982 no
C25 H252 0.978 no
C26 C27 1.526(3) yes
C26 H261 0.972 no
C26 H262 0.986 no
C27 C28 1.524(3) yes
C27 H271 0.981 no
C27 H272 0.993 no
C28 C29 1.523(3) yes
C28 H281 0.971 no
C28 H282 0.983 no
C29 C30 1.532(3) yes
C29 H291 0.972 no
C29 H292 0.978 no
C30 C31 1.524(3) yes
C30 H301 0.986 no
C30 H302 0.991 no
C31 C32 1.525(3) yes
C31 H311 0.988 no
C31 H312 0.981 no
C32 C33 1.521(3) yes
C32 H321 0.982 no
C32 H322 0.985 no
C33 C34 1.528(3) yes
C33 H331 0.981 no
C33 H332 0.975 no
C34 C35 1.519(3) yes
C34 H341 0.980 no
C34 H342 0.980 no
C35 C36 1.528(3) yes
C35 H351 0.979 no
C35 H352 0.987 no
C36 C37 1.524(3) yes
C36 H361 0.979 no
C36 H362 0.982 no
C37 C38 1.526(3) yes
C37 H371 0.980 no
C37 H372 0.976 no
C38 H381 0.962 no
C38 H382 0.969 no
C38 H383 0.969 no
C39 C40 1.385(3) yes
C39 C44 1.400(3) yes
C40 C41 1.382(3) yes
C40 H401 0.946 no
C41 C42 1.389(3) yes
C41 H411 0.941 no
C42 C43 1.373(4) yes
C42 H421 0.946 no
C43 C44 1.388(3) yes
C43 H431 0.943 no
C44 H441 0.949 no
C45 C46 1.391(3) yes
C45 C50 1.388(3) yes
C46 C47 1.383(3) yes
C46 H461 0.952 no
C47 C48 1.372(4) yes
C47 H471 0.944 no
C48 C49 1.375(4) yes
C48 H481 0.944 no
C49 C50 1.384(3) yes
C49 H491 0.942 no
C50 H501 0.956 no
C51 C52 1.394(3) yes
C51 C56 1.394(3) yes
C52 C53 1.383(3) yes
C52 H521 0.944 no
C53 C54 1.389(3) yes
C53 H531 0.955 no
C54 C55 1.383(3) yes
C54 H541 0.946 no
C55 C56 1.387(3) yes
C55 H551 0.952 no
C56 H561 0.946 no
C57 C58 1.398(3) yes
C57 C62 1.397(3) yes
C58 C59 1.381(3) yes
C58 H581 0.951 no
C59 C60 1.378(3) yes
C59 H591 0.954 no
C60 C61 1.379(3) yes
C60 H601 0.952 no
C61 C62 1.388(3) yes
C61 H611 0.949 no
C62 H621 0.949 no
C63 H631 0.936 no
C63 H632 0.935 no
C630 Cl20 1.744(9) yes
C630 H6301 0.931 no
C630 H6302 0.942 no
Cl30 C640 1.782(4) yes
Cl3 C64 1.769(4) yes
C640 Cl40 1.784(4) yes
C640 H6401 0.935 no
C640 H6402 0.928 no
C64 Cl4 1.734(4) yes
C64 H641 0.935 no
C64 H642 0.928 no

loop_
_geom_hbond_atom_site_label_D
_geom_hbond_atom_site_label_H
_geom_hbond_atom_site_label_A
_geom_hbond_angle_DHA
_geom_hbond_distance_DH
_geom_hbond_distance_HA
_geom_hbond_distance_DA
_geom_hbond_publ_flag
C630 H6302 C9 120.0 0.942 2.554 3.136(4) yes
